data_7025688
loop_
_publ_author_name
'Zhao, Xiao-Qing'
'Lan, Yanhua'
'Zhao, Bin'
'Cheng, Peng'
'Anson, Christopher E.'
'Powell, Annie K.'

_publ_section_title
;
 Synthesis, structures and magnetic properties of a series of 3d-4f
 tetranuclear Co(II)&#x2082;Ln(III)&#x2082; cubanes.
;
_journal_issue 20
_journal_name_full 'Dalton transactions (Cambridge, England : 2003)'
_journal_page_first 4911
_journal_page_last 4917
_journal_paper_doi 10.1039/c002841j
_journal_volume 39
_journal_year 2010
_chemical_formula_moiety 'C58 H86 Co2 N4 O20 Tb2, 4(C2 H3 N)'
_chemical_formula_sum 'C66 H98 Co2 N8 O20 Tb2'
_chemical_formula_weight 1759.22
_chemical_name_systematic
;
?
;
_space_group_IT_number 14
_symmetry_cell_setting monoclinic
_symmetry_space_group_name_Hall '-P 2yn'
_symmetry_space_group_name_H-M 'P 1 21/n 1'
_atom_sites_solution_hydrogens geom
_atom_sites_solution_primary direct
_atom_sites_solution_secondary difmap
_audit_creation_method SHELXL-97
_cell_angle_alpha 90.00
_cell_angle_beta 100.594(3)
_cell_angle_gamma 90.00
_cell_formula_units_Z 4
_cell_length_a 15.6306(7)
_cell_length_b 18.8377(10)
_cell_length_c 26.9544(11)
_cell_measurement_reflns_used 59634
_cell_measurement_temperature 150(2)
_cell_measurement_theta_max 27.30
_cell_measurement_theta_min 1.33
_cell_volume 7801.3(6)
_computing_cell_refinement 'X-Area 1.38 (Stoe & Cie GmbH, 2006)'
_computing_data_collection 'WinXpose 1.6.8 (Stoe & Cie GmbH, 2004)'
_computing_data_reduction 'X-Area 1.38 (Stoe & Cie GmbH, 2006)'
_computing_molecular_graphics 'Diamond 2.1 (Crystal Impact, 1998)'
_computing_publication_material 'SHELXTL 6.14 (BrukerAXS Inc., 2003)'
_computing_structure_refinement 'SHELXTL 6.14 (BrukerAXS Inc., 2003)'
_computing_structure_solution 'SHELXTL 6.14 (BrukerAXS Inc., 2003)'
_diffrn_ambient_temperature 150(2)
_diffrn_detector_area_resol_mean 6.667
_diffrn_measured_fraction_theta_full 0.998
_diffrn_measured_fraction_theta_max 0.990
_diffrn_measurement_device_type 'Stoe IPDS II'
_diffrn_measurement_method 'area detector'
_diffrn_radiation_monochromator graphite
_diffrn_radiation_source 'rotating anode'
_diffrn_radiation_type MoK\a
_diffrn_radiation_wavelength 0.71073
_diffrn_reflns_av_R_equivalents 0.0702
_diffrn_reflns_av_sigmaI/netI 0.0525
_diffrn_reflns_limit_h_max 18
_diffrn_reflns_limit_h_min -19
_diffrn_reflns_limit_k_max 23
_diffrn_reflns_limit_k_min -23
_diffrn_reflns_limit_l_max 34
_diffrn_reflns_limit_l_min -33
_diffrn_reflns_number 51003
_diffrn_reflns_theta_full 25.00
_diffrn_reflns_theta_max 26.82
_diffrn_reflns_theta_min 1.71
_exptl_absorpt_coefficient_mu 2.279
_exptl_absorpt_correction_T_max 0.634
_exptl_absorpt_correction_T_min 0.393
_exptl_absorpt_correction_type multi-scan
_exptl_absorpt_process_details
;
XPREP in SHELXTL 6.14 (BrukerAXS Inc., 2003)
;
_exptl_crystal_colour pink
_exptl_crystal_density_diffrn 1.498
_exptl_crystal_density_method 'not measured'
_exptl_crystal_description block
_exptl_crystal_F_000 3576
_exptl_crystal_size_max 0.38
_exptl_crystal_size_mid 0.26
_exptl_crystal_size_min 0.19
_refine_diff_density_max 1.945
_refine_diff_density_min -2.974
_refine_diff_density_rms 0.179
_refine_ls_extinction_method none
_refine_ls_goodness_of_fit_ref 1.060
_refine_ls_hydrogen_treatment mixed
_refine_ls_matrix_type full
_refine_ls_number_parameters 896
_refine_ls_number_reflns 16550
_refine_ls_number_restraints 14
_refine_ls_restrained_S_all 1.060
_refine_ls_R_factor_all 0.0811
_refine_ls_R_factor_gt 0.0644
_refine_ls_shift/su_max 0.001
_refine_ls_shift/su_mean 0.000
_refine_ls_structure_factor_coef Fsqd
_refine_ls_weighting_details 'calc w=1/[\s^2^(Fo^2^)+(0.1011P)^2^+8.0505P] where P=(Fo^2^+2Fc^2^)/3'
_refine_ls_weighting_scheme calc
_refine_ls_wR_factor_gt 0.1595
_refine_ls_wR_factor_ref 0.1698
_reflns_number_gt 12993
_reflns_number_total 16550
_reflns_threshold_expression >2sigma(I)
_cod_data_source_file c002841j.txt
_cod_data_source_block zhao413
_cod_original_sg_symbol_H-M 'P 21/n'
_cod_database_code 7025688

loop_
_symmetry_equiv_pos_as_xyz
'x, y, z'
'-x+1/2, y+1/2, -z+1/2'
'-x, -y, -z'
'x-1/2, -y-1/2, z-1/2'

loop_
_atom_site_label
_atom_site_type_symbol
_atom_site_fract_x
_atom_site_fract_y
_atom_site_fract_z
_atom_site_U_iso_or_equiv
_atom_site_adp_type
_atom_site_occupancy
_atom_site_symmetry_multiplicity
_atom_site_calc_flag
_atom_site_refinement_flags
_atom_site_disorder_assembly
_atom_site_disorder_group
Tb1 Tb 0.419088(18) 0.191247(15) 0.290986(11) 0.03812(9) Uani 1 1 d . . .
Tb2 Tb 0.617110(19) 0.205440(16) 0.214261(11) 0.04113(10) Uani 1 1 d . . .
Co1 Co 0.43359(5) 0.30945(4) 0.19899(3) 0.03817(18) Uani 1 1 d . . .
Co2 Co 0.57643(5) 0.32208(4) 0.30267(3) 0.03935(18) Uani 1 1 d . . .
N1 N 0.3893(3) 0.4179(3) 0.2095(2) 0.0443(11) Uani 1 1 d . . .
C1 C 0.3661(4) 0.4248(3) 0.2553(3) 0.0447(13) Uani 1 1 d . . .
C2 C 0.3247(4) 0.4852(4) 0.2699(3) 0.0548(16) Uani 1 1 d . . .
H2A H 0.3092 0.4880 0.3023 0.066 Uiso 1 1 calc R . .
C3 C 0.3066(5) 0.5409(4) 0.2356(3) 0.0595(18) Uani 1 1 d . . .
H3A H 0.2789 0.5829 0.2442 0.071 Uiso 1 1 calc R . .
C4 C 0.3301(5) 0.5336(4) 0.1887(3) 0.0587(18) Uani 1 1 d . . .
H4A H 0.3178 0.5708 0.1646 0.070 Uiso 1 1 calc R . .
C5 C 0.3711(5) 0.4727(4) 0.1764(3) 0.0539(16) Uani 1 1 d . . .
C6 C 0.3816(4) 0.3623(3) 0.2910(2) 0.0434(13) Uani 1 1 d . . .
H6A H 0.4085 0.3797 0.3250 0.052 Uiso 1 1 calc R . .
H6B H 0.3248 0.3408 0.2936 0.052 Uiso 1 1 calc R . .
O1 O 0.4342(3) 0.31075(19) 0.27648(16) 0.0431(10) Uani 1 1 d . . .
C7 C 0.3947(6) 0.4646(5) 0.1252(3) 0.073(2) Uani 1 1 d . . .
H7A H 0.3962 0.5120 0.1094 0.088 Uiso 1 1 calc R . .
H7B H 0.4535 0.4435 0.1287 0.088 Uiso 1 1 calc R . .
O2 O 0.3340(5) 0.4210(4) 0.0938(2) 0.087(2) Uani 1 1 d D . .
H2 H 0.363(7) 0.380(4) 0.093(5) 0.131 Uiso 1 1 d D . .
N2 N 0.5883(4) 0.4362(3) 0.2882(2) 0.0467(12) Uani 1 1 d . . .
C8 C 0.6011(4) 0.4465(3) 0.2407(3) 0.0472(14) Uani 1 1 d . . .
C9 C 0.6104(6) 0.5144(4) 0.2218(3) 0.071(2) Uani 1 1 d . . .
H9A H 0.6176 0.5211 0.1879 0.085 Uiso 1 1 calc R . .
C10 C 0.6089(8) 0.5722(4) 0.2538(4) 0.088(3) Uani 1 1 d . . .
H10A H 0.6159 0.6189 0.2420 0.106 Uiso 1 1 calc R . .
C11 C 0.5974(6) 0.5613(4) 0.3021(3) 0.070(2) Uani 1 1 d . . .
H11A H 0.5959 0.6007 0.3239 0.085 Uiso 1 1 calc R . .
C12 C 0.5879(5) 0.4929(4) 0.3194(3) 0.0546(16) Uani 1 1 d . . .
C13 C 0.6100(4) 0.3814(3) 0.2089(2) 0.0457(14) Uani 1 1 d . . .
H13A H 0.5818 0.3913 0.1736 0.055 Uiso 1 1 calc R . .
H13B H 0.6726 0.3729 0.2092 0.055 Uiso 1 1 calc R . .
O3 O 0.5745(3) 0.32076(19) 0.22455(16) 0.0425(10) Uani 1 1 d . . .
C14 C 0.5795(7) 0.4799(4) 0.3728(3) 0.074(2) Uani 1 1 d D . .
H14A H 0.5687 0.5254 0.3889 0.089 Uiso 1 1 calc R . .
H14B H 0.5291 0.4484 0.3736 0.089 Uiso 1 1 calc R . .
O4 O 0.6561(6) 0.4480(3) 0.4004(2) 0.096(2) Uani 1 1 d D . .
H4 H 0.636(5) 0.402(2) 0.400(5) 0.144 Uiso 1 1 d D . .
N3 N 0.4212(3) 0.0740(3) 0.2473(2) 0.0456(12) Uani 1 1 d . . .
C15 C 0.4202(4) 0.0739(4) 0.1982(3) 0.0517(15) Uani 1 1 d . . .
C16 C 0.4169(5) 0.0114(4) 0.1704(3) 0.0586(17) Uani 1 1 d . . .
H16A H 0.4151 0.0124 0.1350 0.070 Uiso 1 1 calc R . .
C17 C 0.4164(6) -0.0533(4) 0.1965(4) 0.076(2) Uani 1 1 d . . .
H17A H 0.4139 -0.0970 0.1787 0.092 Uiso 1 1 calc R . .
C18 C 0.4195(6) -0.0531(4) 0.2472(3) 0.071(2) Uani 1 1 d . . .
H18A H 0.4204 -0.0966 0.2652 0.085 Uiso 1 1 calc R . .
C19 C 0.4214(5) 0.0114(4) 0.2725(3) 0.0556(16) Uani 1 1 d . . .
C20 C 0.4234(4) 0.1457(3) 0.1732(2) 0.0432(13) Uani 1 1 d . . .
H20A H 0.4562 0.1418 0.1452 0.052 Uiso 1 1 calc R . .
H20B H 0.3636 0.1617 0.1589 0.052 Uiso 1 1 calc R . .
O5 O 0.4638(3) 0.1951(2) 0.20867(15) 0.0381(8) Uani 1 1 d . . .
C21 C 0.4217(5) 0.0169(4) 0.3284(3) 0.0584(17) Uani 1 1 d . . .
H21A H 0.3660 -0.0014 0.3357 0.070 Uiso 1 1 calc R . .
H21B H 0.4694 -0.0125 0.3471 0.070 Uiso 1 1 calc R . .
O6 O 0.4329(3) 0.0874(2) 0.34443(19) 0.0547(11) Uani 1 1 d D . .
H6 H 0.397(4) 0.097(4) 0.367(3) 0.066 Uiso 1 1 d D . .
N4 N 0.6416(3) 0.0920(3) 0.2623(2) 0.0498(13) Uani 1 1 d . . .
C22 C 0.6416(4) 0.0935(4) 0.3119(3) 0.0526(16) Uani 1 1 d . . .
C23 C 0.6599(6) 0.0332(4) 0.3423(4) 0.070(2) Uani 1 1 d . . .
H23A H 0.6614 0.0354 0.3776 0.085 Uiso 1 1 calc R . .
C24 C 0.6760(6) -0.0304(5) 0.3190(4) 0.082(3) Uani 1 1 d . . .
H24A H 0.6886 -0.0723 0.3386 0.098 Uiso 1 1 calc R . .
C25 C 0.6738(6) -0.0325(4) 0.2682(4) 0.071(2) Uani 1 1 d . . .
H25A H 0.6831 -0.0756 0.2518 0.085 Uiso 1 1 calc R . .
C26 C 0.6573(5) 0.0306(4) 0.2411(3) 0.0585(18) Uani 1 1 d . . .
C27 C 0.6220(4) 0.1634(4) 0.3335(2) 0.0487(14) Uani 1 1 d . . .
H27A H 0.5898 0.1554 0.3614 0.058 Uiso 1 1 calc R . .
H27B H 0.6772 0.1878 0.3475 0.058 Uiso 1 1 calc R . .
O7 O 0.5727(3) 0.2060(2) 0.29694(16) 0.0390(9) Uani 1 1 d . . .
C28 C 0.6545(5) 0.0324(4) 0.1848(3) 0.0630(19) Uani 1 1 d . . .
H28A H 0.7131 0.0219 0.1777 0.076 Uiso 1 1 calc R . .
H28B H 0.6140 -0.0046 0.1683 0.076 Uiso 1 1 calc R . .
O8 O 0.6267(4) 0.0998(3) 0.16460(19) 0.0580(12) Uani 1 1 d D . .
H8 H 0.661(5) 0.113(4) 0.141(2) 0.070 Uiso 1 1 d D . .
O9 O 0.3024(3) 0.2896(2) 0.17761(18) 0.0488(10) Uani 1 1 d . . .
O10 O 0.2905(3) 0.2013(2) 0.23156(17) 0.0459(10) Uani 1 1 d . . .
C29 C 0.2604(4) 0.2427(3) 0.1956(2) 0.0427(13) Uani 1 1 d . . .
C30 C 0.1632(5) 0.2347(4) 0.1720(3) 0.0603(19) Uani 1 1 d . . .
C31 C 0.1115(5) 0.2306(6) 0.2142(4) 0.088(3) Uani 1 1 d . . .
H31A H 0.1169 0.2755 0.2328 0.132 Uiso 1 1 calc R . .
H31B H 0.1340 0.1918 0.2371 0.132 Uiso 1 1 calc R . .
H31C H 0.0501 0.2218 0.1999 0.132 Uiso 1 1 calc R . .
C32 C 0.1335(5) 0.2977(6) 0.1367(4) 0.083(3) Uani 1 1 d . . .
H32A H 0.1381 0.3417 0.1563 0.124 Uiso 1 1 calc R . .
H32B H 0.0729 0.2905 0.1200 0.124 Uiso 1 1 calc R . .
H32C H 0.1706 0.3010 0.1111 0.124 Uiso 1 1 calc R . .
C33 C 0.1541(7) 0.1661(6) 0.1409(4) 0.098(3) Uani 1 1 d . . .
H33A H 0.0930 0.1591 0.1252 0.147 Uiso 1 1 calc R . .
H33B H 0.1741 0.1257 0.1630 0.147 Uiso 1 1 calc R . .
H33C H 0.1896 0.1695 0.1145 0.147 Uiso 1 1 calc R . .
O11 O 0.4447(3) 0.3096(2) 0.12505(17) 0.0479(10) Uani 1 1 d . . .
O12 O 0.5591(3) 0.2375(3) 0.12959(17) 0.0525(11) Uani 1 1 d . . .
C34 C 0.4932(4) 0.2689(4) 0.1051(2) 0.0459(14) Uani 1 1 d . . .
C35 C 0.4706(5) 0.2590(5) 0.0472(3) 0.0580(18) Uani 1 1 d . . .
C36 C 0.5234(6) 0.1986(5) 0.0305(3) 0.075(2) Uani 1 1 d . . .
H36A H 0.5088 0.1936 -0.0063 0.113 Uiso 1 1 calc R . .
H36B H 0.5097 0.1543 0.0464 0.113 Uiso 1 1 calc R . .
H36C H 0.5856 0.2089 0.0406 0.113 Uiso 1 1 calc R . .
C37 C 0.4955(6) 0.3293(5) 0.0242(3) 0.077(2) Uani 1 1 d . . .
H37A H 0.4618 0.3683 0.0351 0.116 Uiso 1 1 calc R . .
H37B H 0.4829 0.3259 -0.0127 0.116 Uiso 1 1 calc R . .
H37C H 0.5578 0.3384 0.0357 0.116 Uiso 1 1 calc R . .
C38 C 0.3730(5) 0.2451(7) 0.0326(3) 0.092(3) Uani 1 1 d . . .
H38A H 0.3409 0.2852 0.0434 0.138 Uiso 1 1 calc R . .
H38B H 0.3583 0.2016 0.0492 0.138 Uiso 1 1 calc R . .
H38C H 0.3572 0.2396 -0.0041 0.138 Uiso 1 1 calc R . .
O13 O 0.5677(3) 0.3212(2) 0.37641(17) 0.0493(10) Uani 1 1 d . . .
O14 O 0.4713(3) 0.2336(2) 0.37480(16) 0.0465(10) Uani 1 1 d . . .
C39 C 0.5280(4) 0.2723(4) 0.3976(2) 0.0454(14) Uani 1 1 d . . .
C40 C 0.5566(4) 0.2657(4) 0.4553(2) 0.0533(16) Uani 1 1 d . . .
C41 C 0.5169(6) 0.1992(4) 0.4744(3) 0.066(2) Uani 1 1 d . . .
H41A H 0.4533 0.2018 0.4657 0.099 Uiso 1 1 calc R . .
H41B H 0.5348 0.1960 0.5112 0.099 Uiso 1 1 calc R . .
H41C H 0.5373 0.1571 0.4587 0.099 Uiso 1 1 calc R . .
C42 C 0.5229(6) 0.3314(5) 0.4795(3) 0.067(2) Uani 1 1 d . . .
H42A H 0.4592 0.3324 0.4714 0.100 Uiso 1 1 calc R . .
H42B H 0.5462 0.3744 0.4664 0.100 Uiso 1 1 calc R . .
H42C H 0.5420 0.3293 0.5162 0.100 Uiso 1 1 calc R . .
C43 C 0.6558(5) 0.2630(6) 0.4685(3) 0.082(3) Uani 1 1 d . . .
H43A H 0.6741 0.2584 0.5051 0.123 Uiso 1 1 calc R . .
H43B H 0.6800 0.3068 0.4570 0.123 Uiso 1 1 calc R . .
H43C H 0.6769 0.2222 0.4517 0.123 Uiso 1 1 calc R . .
O15 O 0.7122(3) 0.3230(2) 0.32353(18) 0.0510(11) Uani 1 1 d . . .
O16 O 0.7403(3) 0.2367(3) 0.27302(17) 0.0532(11) Uani 1 1 d . . .
C44 C 0.7619(4) 0.2791(4) 0.3087(2) 0.0464(14) Uani 1 1 d . . .
C45 C 0.8572(4) 0.2759(4) 0.3368(3) 0.0519(15) Uani 1 1 d . . .
C46 C 0.8761(5) 0.3342(4) 0.3759(3) 0.068(2) Uani 1 1 d . . .
H46A H 0.8669 0.3805 0.3593 0.102 Uiso 1 1 calc R . .
H46B H 0.9367 0.3305 0.3935 0.102 Uiso 1 1 calc R . .
H46C H 0.8371 0.3293 0.4003 0.102 Uiso 1 1 calc R . .
C47 C 0.8702(5) 0.2026(4) 0.3629(3) 0.0609(18) Uani 1 1 d . . .
H47A H 0.8582 0.1650 0.3375 0.091 Uiso 1 1 calc R . .
H47B H 0.8303 0.1980 0.3869 0.091 Uiso 1 1 calc R . .
H47C H 0.9303 0.1984 0.3811 0.091 Uiso 1 1 calc R . .
C48 C 0.9165(4) 0.2814(5) 0.2972(3) 0.066(2) Uani 1 1 d . . .
H48A H 0.9020 0.2434 0.2722 0.099 Uiso 1 1 calc R . .
H48B H 0.9775 0.2768 0.3139 0.099 Uiso 1 1 calc R . .
H48C H 0.9078 0.3276 0.2802 0.099 Uiso 1 1 calc R . .
O17 O 0.3011(3) 0.2003(2) 0.33248(17) 0.0472(10) Uani 1 1 d . . .
O18 O 0.3219(3) 0.1257(2) 0.39765(19) 0.0562(11) Uani 1 1 d . . .
C49 C 0.2860(4) 0.1799(3) 0.3745(2) 0.0450(13) Uani 1 1 d . . .
C50 C 0.2221(4) 0.2223(4) 0.3993(2) 0.0496(15) Uani 1 1 d . . .
C51 C 0.1930(9) 0.1799(7) 0.4409(5) 0.111(4) Uani 1 1 d . . .
H51A H 0.1520 0.2082 0.4562 0.167 Uiso 1 1 calc R . .
H51B H 0.2437 0.1679 0.4667 0.167 Uiso 1 1 calc R . .
H51C H 0.1644 0.1362 0.4268 0.167 Uiso 1 1 calc R . .
C52 C 0.1437(7) 0.2422(7) 0.3607(4) 0.107(4) Uani 1 1 d . . .
H52A H 0.1028 0.2691 0.3770 0.160 Uiso 1 1 calc R . .
H52B H 0.1152 0.1991 0.3455 0.160 Uiso 1 1 calc R . .
H52C H 0.1619 0.2715 0.3344 0.160 Uiso 1 1 calc R . .
C53 C 0.2700(7) 0.2870(6) 0.4219(6) 0.118(5) Uani 1 1 d . . .
H53A H 0.2314 0.3159 0.4386 0.177 Uiso 1 1 calc R . .
H53B H 0.2891 0.3148 0.3953 0.177 Uiso 1 1 calc R . .
H53C H 0.3209 0.2725 0.4468 0.177 Uiso 1 1 calc R . .
O19 O 0.7323(3) 0.2261(3) 0.17260(18) 0.0575(12) Uani 1 1 d . . .
O20 O 0.7313(4) 0.1464(3) 0.1118(2) 0.0664(14) Uani 1 1 d . . .
C54 C 0.7565(4) 0.2056(4) 0.1330(3) 0.0528(16) Uani 1 1 d . . .
C55 C 0.8139(5) 0.2537(5) 0.1086(3) 0.0602(18) Uani 1 1 d . . .
C56 C 0.7549(6) 0.3140(5) 0.0833(3) 0.070(2) Uani 1 1 d . . .
H56A H 0.7275 0.3379 0.1087 0.105 Uiso 1 1 calc R . .
H56B H 0.7097 0.2942 0.0569 0.105 Uiso 1 1 calc R . .
H56C H 0.7899 0.3483 0.0684 0.105 Uiso 1 1 calc R . .
C57 C 0.8848(5) 0.2853(6) 0.1496(4) 0.088(3) Uani 1 1 d . . .
H57A H 0.9225 0.2472 0.1658 0.132 Uiso 1 1 calc R . .
H57B H 0.8576 0.3095 0.1749 0.132 Uiso 1 1 calc R . .
H57C H 0.9195 0.3194 0.1342 0.132 Uiso 1 1 calc R . .
C58 C 0.8562(9) 0.2139(6) 0.0694(5) 0.114(5) Uani 1 1 d . . .
H58A H 0.8937 0.1761 0.0862 0.171 Uiso 1 1 calc R . .
H58B H 0.8911 0.2472 0.0535 0.171 Uiso 1 1 calc R . .
H58C H 0.8107 0.1932 0.0436 0.171 Uiso 1 1 calc R . .
N61 N 0.4146(11) 0.4784(8) -0.0881(5) 0.170(6) Uani 1 1 d D . .
C61 C 0.3823(8) 0.4914(7) -0.0553(4) 0.099(3) Uani 1 1 d D . .
C62 C 0.3463(10) 0.5093(8) -0.0123(5) 0.129(5) Uani 1 1 d D . .
H62A H 0.3752 0.5520 0.0036 0.194 Uiso 1 1 calc R . .
H62B H 0.3552 0.4699 0.0119 0.194 Uiso 1 1 calc R . .
H62C H 0.2839 0.5185 -0.0226 0.194 Uiso 1 1 calc R . .
N62 N 0.4038(10) 0.0266(9) 0.5495(5) 0.164(6) Uani 1 1 d . . .
C63 C 0.3873(8) 0.0045(8) 0.5083(6) 0.109(4) Uani 1 1 d . . .
C64 C 0.3689(8) -0.0244(6) 0.4551(4) 0.106(4) Uani 1 1 d . . .
H64A H 0.4237 -0.0380 0.4450 0.158 Uiso 1 1 calc R . .
H64B H 0.3399 0.0121 0.4321 0.158 Uiso 1 1 calc R . .
H64C H 0.3310 -0.0661 0.4537 0.158 Uiso 1 1 calc R . .
N63 N 0.3637(17) 0.4840(11) 0.4046(8) 0.243(11) Uani 1 1 d . . .
C65 C 0.3543(13) 0.4803(9) 0.4419(6) 0.138(6) Uani 1 1 d . . .
C66 C 0.3423(12) 0.4758(10) 0.4911(6) 0.176(8) Uani 1 1 d . . .
H66A H 0.3650 0.4303 0.5056 0.264 Uiso 1 1 calc R . .
H66B H 0.2800 0.4790 0.4921 0.264 Uiso 1 1 calc R . .
H66C H 0.3733 0.5148 0.5108 0.264 Uiso 1 1 calc R . .
N64A N 0.5901(16) 0.0478(14) -0.0455(8) 0.122(7) Uiso 0.50 1 d PD A 1
C67A C 0.6074(17) 0.0291(15) -0.0042(8) 0.095(7) Uiso 0.50 1 d PD A 1
C68A C 0.6458(18) 0.0123(17) 0.0468(8) 0.095(5) Uiso 0.50 1 d PD A 1
H68A H 0.6826 -0.0299 0.0472 0.143 Uiso 0.50 1 calc PR A 1
H68B H 0.5998 0.0028 0.0662 0.143 Uiso 0.50 1 calc PR A 1
H68C H 0.6813 0.0524 0.0618 0.143 Uiso 0.50 1 calc PR A 1
N64B N 0.5873(18) -0.0048(17) -0.0442(9) 0.150(10) Uiso 0.50 1 d PD B 2
C67B C 0.614(2) -0.0052(18) -0.0014(9) 0.117(9) Uiso 0.50 1 d PD B 2
C68B C 0.6244(18) 0.0012(17) 0.0520(8) 0.095(5) Uiso 0.50 1 d PD B 2
H68D H 0.6309 0.0513 0.0615 0.143 Uiso 0.50 1 calc PR B 2
H68E H 0.6763 -0.0250 0.0680 0.143 Uiso 0.50 1 calc PR B 2
H68F H 0.5731 -0.0184 0.0631 0.143 Uiso 0.50 1 calc PR B 2

loop_
_atom_site_aniso_label
_atom_site_aniso_U_11
_atom_site_aniso_U_22
_atom_site_aniso_U_33
_atom_site_aniso_U_23
_atom_site_aniso_U_13
_atom_site_aniso_U_12
Tb1 0.03899(16) 0.03894(15) 0.03634(16) 0.00251(10) 0.00666(11) 0.00012(10)
Tb2 0.03874(16) 0.04580(16) 0.03832(17) -0.00043(11) 0.00565(12) 0.00154(11)
Co1 0.0370(4) 0.0416(4) 0.0352(4) 0.0020(3) 0.0046(3) 0.0006(3)
Co2 0.0397(4) 0.0419(4) 0.0352(4) 0.0002(3) 0.0036(3) -0.0006(3)
N1 0.043(3) 0.041(2) 0.049(3) 0.010(2) 0.007(2) 0.005(2)
C1 0.041(3) 0.038(3) 0.055(4) 0.001(3) 0.008(3) 0.002(2)
C2 0.048(4) 0.055(4) 0.064(4) 0.002(3) 0.015(3) 0.013(3)
C3 0.056(4) 0.041(3) 0.081(5) 0.006(3) 0.011(4) 0.018(3)
C4 0.061(4) 0.047(3) 0.068(5) 0.013(3) 0.010(4) 0.010(3)
C5 0.057(4) 0.050(3) 0.055(4) 0.009(3) 0.008(3) 0.003(3)
C6 0.051(3) 0.038(3) 0.041(3) 0.001(2) 0.010(3) 0.009(2)
O1 0.054(2) 0.0279(17) 0.038(2) -0.0024(15) -0.0145(18) 0.0106(16)
C7 0.091(6) 0.066(5) 0.068(5) 0.024(4) 0.026(5) 0.026(4)
O2 0.112(5) 0.089(4) 0.054(3) 0.009(3) -0.003(3) 0.034(4)
N2 0.050(3) 0.040(3) 0.048(3) -0.001(2) 0.004(2) -0.008(2)
C8 0.051(4) 0.040(3) 0.050(4) 0.000(3) 0.008(3) -0.008(3)
C9 0.100(6) 0.050(4) 0.063(5) 0.003(3) 0.018(4) -0.007(4)
C10 0.148(10) 0.044(4) 0.081(6) -0.003(4) 0.042(6) -0.020(5)
C11 0.092(6) 0.053(4) 0.070(5) -0.010(4) 0.024(4) -0.006(4)
C12 0.062(4) 0.048(3) 0.054(4) -0.007(3) 0.011(3) -0.001(3)
C13 0.055(4) 0.038(3) 0.045(3) -0.001(2) 0.013(3) -0.012(3)
O3 0.051(2) 0.0274(17) 0.038(2) 0.0062(15) -0.0201(18) -0.0090(16)
C14 0.109(7) 0.051(4) 0.063(5) -0.016(4) 0.018(5) -0.017(4)
O4 0.152(7) 0.061(3) 0.061(4) -0.005(3) -0.018(4) -0.018(4)
N3 0.046(3) 0.041(3) 0.050(3) 0.000(2) 0.012(2) 0.000(2)
C15 0.041(3) 0.052(3) 0.063(4) -0.010(3) 0.009(3) -0.003(3)
C16 0.064(4) 0.051(4) 0.063(5) -0.012(3) 0.017(3) -0.006(3)
C17 0.095(6) 0.046(4) 0.091(7) -0.018(4) 0.025(5) -0.006(4)
C18 0.098(6) 0.040(3) 0.080(6) 0.000(3) 0.033(5) 0.000(4)
C19 0.051(4) 0.052(4) 0.067(5) 0.000(3) 0.017(3) 0.002(3)
C20 0.044(3) 0.047(3) 0.039(3) -0.008(2) 0.008(2) -0.001(3)
O5 0.044(2) 0.0366(19) 0.036(2) 0.0004(15) 0.0125(17) 0.0022(16)
C21 0.067(4) 0.047(3) 0.065(5) 0.004(3) 0.022(4) 0.001(3)
O6 0.068(3) 0.044(2) 0.056(3) 0.009(2) 0.019(2) 0.004(2)
N4 0.042(3) 0.049(3) 0.056(3) 0.000(2) 0.003(2) 0.008(2)
C22 0.042(3) 0.050(3) 0.064(4) 0.009(3) 0.006(3) 0.006(3)
C23 0.075(5) 0.057(4) 0.078(6) 0.017(4) 0.009(4) 0.019(4)
C24 0.090(6) 0.062(5) 0.093(7) 0.029(5) 0.017(5) 0.027(4)
C25 0.071(5) 0.056(4) 0.084(6) 0.007(4) 0.011(4) 0.017(4)
C26 0.050(4) 0.052(4) 0.073(5) -0.004(3) 0.009(3) 0.005(3)
C27 0.044(3) 0.055(4) 0.044(3) 0.011(3) 0.002(3) 0.006(3)
O7 0.036(2) 0.043(2) 0.039(2) 0.0011(16) 0.0103(16) 0.0005(16)
C28 0.063(4) 0.053(4) 0.076(5) -0.006(4) 0.020(4) 0.009(3)
O8 0.072(3) 0.050(3) 0.055(3) -0.003(2) 0.019(2) 0.005(2)
O9 0.039(2) 0.054(2) 0.052(3) 0.007(2) 0.0037(19) -0.0029(19)
O10 0.038(2) 0.056(2) 0.042(2) 0.0061(19) 0.0049(18) -0.0017(18)
C29 0.037(3) 0.052(3) 0.039(3) -0.004(3) 0.006(2) -0.002(3)
C30 0.043(3) 0.081(5) 0.052(4) 0.015(4) -0.003(3) -0.010(3)
C31 0.037(4) 0.139(9) 0.089(7) 0.050(6) 0.017(4) 0.005(5)
C32 0.044(4) 0.121(8) 0.079(6) 0.045(5) 0.001(4) 0.006(4)
C33 0.092(7) 0.118(8) 0.073(6) -0.007(6) -0.015(5) -0.040(6)
O11 0.052(3) 0.054(2) 0.037(2) 0.0058(18) 0.0057(19) 0.004(2)
O12 0.051(3) 0.068(3) 0.038(2) 0.002(2) 0.008(2) 0.005(2)
C34 0.042(3) 0.057(4) 0.039(3) 0.000(3) 0.008(3) -0.003(3)
C35 0.051(4) 0.084(5) 0.037(3) -0.004(3) 0.001(3) 0.005(4)
C36 0.073(5) 0.099(6) 0.052(5) -0.020(4) 0.007(4) 0.018(5)
C37 0.088(6) 0.099(6) 0.047(4) 0.021(4) 0.018(4) 0.015(5)
C38 0.047(4) 0.163(10) 0.061(5) -0.030(6) -0.005(4) -0.003(5)
O13 0.058(3) 0.050(2) 0.040(2) -0.0028(19) 0.008(2) -0.008(2)
O14 0.045(2) 0.060(3) 0.033(2) 0.0017(19) 0.0040(18) -0.003(2)
C39 0.042(3) 0.058(4) 0.035(3) 0.004(3) 0.004(2) 0.007(3)
C40 0.047(3) 0.078(5) 0.034(3) 0.002(3) 0.005(3) -0.002(3)
C41 0.078(5) 0.073(5) 0.047(4) 0.014(3) 0.010(4) 0.002(4)
C42 0.082(5) 0.082(5) 0.039(4) -0.008(4) 0.016(3) -0.011(4)
C43 0.046(4) 0.149(9) 0.047(4) 0.013(5) 0.000(3) 0.000(5)
O15 0.042(2) 0.056(3) 0.052(3) -0.002(2) 0.001(2) -0.002(2)
O16 0.044(2) 0.069(3) 0.044(3) -0.007(2) -0.0003(19) -0.004(2)
C44 0.041(3) 0.058(4) 0.041(3) 0.008(3) 0.010(3) -0.004(3)
C45 0.043(3) 0.062(4) 0.047(4) 0.006(3) -0.002(3) -0.003(3)
C46 0.059(4) 0.070(5) 0.067(5) -0.002(4) -0.010(4) 0.000(4)
C47 0.055(4) 0.070(5) 0.054(4) 0.012(3) 0.000(3) 0.005(3)
C48 0.037(3) 0.086(5) 0.074(5) 0.014(4) 0.010(3) -0.003(3)
O17 0.041(2) 0.061(3) 0.044(2) 0.0049(19) 0.0198(19) 0.0018(19)
O18 0.065(3) 0.050(2) 0.057(3) 0.007(2) 0.022(2) -0.002(2)
C49 0.038(3) 0.052(3) 0.046(3) -0.007(3) 0.010(3) -0.004(3)
C50 0.041(3) 0.070(4) 0.039(3) -0.006(3) 0.012(3) -0.004(3)
C51 0.137(11) 0.113(9) 0.105(9) 0.028(7) 0.079(8) 0.028(8)
C52 0.077(6) 0.159(11) 0.081(7) -0.022(7) 0.006(5) 0.038(7)
C53 0.083(7) 0.102(8) 0.174(13) -0.081(9) 0.036(8) -0.016(6)
O19 0.043(2) 0.086(3) 0.048(3) -0.004(2) 0.020(2) -0.004(2)
O20 0.079(4) 0.062(3) 0.064(3) -0.005(3) 0.030(3) 0.006(3)
C54 0.038(3) 0.069(4) 0.050(4) 0.004(3) 0.006(3) 0.011(3)
C55 0.055(4) 0.080(5) 0.051(4) 0.001(4) 0.026(3) 0.001(4)
C56 0.068(5) 0.077(5) 0.061(5) 0.014(4) -0.002(4) 0.001(4)
C57 0.043(4) 0.130(8) 0.087(7) 0.037(6) 0.002(4) 0.002(5)
C58 0.158(12) 0.095(7) 0.119(10) 0.004(7) 0.106(9) 0.014(8)
N61 0.235(16) 0.191(14) 0.101(9) -0.036(9) 0.083(10) -0.088(12)
C61 0.115(9) 0.103(8) 0.080(7) 0.004(6) 0.022(6) -0.023(7)
C62 0.163(13) 0.143(12) 0.094(9) 0.037(8) 0.054(9) 0.056(10)
N62 0.192(15) 0.218(16) 0.092(9) -0.008(10) 0.052(9) 0.025(12)
C63 0.101(8) 0.119(10) 0.116(10) 0.033(8) 0.042(8) 0.024(7)
C64 0.124(9) 0.108(9) 0.082(8) 0.027(6) 0.010(7) 0.011(7)
N63 0.38(3) 0.217(19) 0.168(17) 0.074(15) 0.134(19) 0.130(19)
C65 0.215(18) 0.119(11) 0.089(10) 0.001(8) 0.053(11) 0.036(11)
C66 0.22(2) 0.210(19) 0.116(12) -0.075(12) 0.074(12) -0.071(16)

loop_
_atom_type_symbol
_atom_type_description
_atom_type_scat_dispersion_real
_atom_type_scat_dispersion_imag
_atom_type_scat_source
C C 0.0033 0.0016 'International Tables Vol C Tables 4.2.6.8 and 6.1.1.4'
H H 0.0000 0.0000 'International Tables Vol C Tables 4.2.6.8 and 6.1.1.4'
N N 0.0061 0.0033 'International Tables Vol C Tables 4.2.6.8 and 6.1.1.4'
O O 0.0106 0.0060 'International Tables Vol C Tables 4.2.6.8 and 6.1.1.4'
Co Co 0.3494 0.9721 'International Tables Vol C Tables 4.2.6.8 and 6.1.1.4'
Tb Tb -0.1723 4.1537 'International Tables Vol C Tables 4.2.6.8 and 6.1.1.4'

loop_
_geom_angle_atom_site_label_1
_geom_angle_atom_site_label_2
_geom_angle_atom_site_label_3
_geom_angle
O1 Tb1 O17 97.16(17)
O1 Tb1 O10 84.67(14)
O17 Tb1 O10 70.51(16)
O1 Tb1 O7 76.40(15)
O17 Tb1 O7 146.24(15)
O10 Tb1 O7 139.72(15)
O1 Tb1 O14 78.86(15)
O17 Tb1 O14 71.66(16)
O10 Tb1 O14 136.17(16)
O7 Tb1 O14 74.58(14)
O1 Tb1 O6 153.09(16)
O17 Tb1 O6 76.41(16)
O10 Tb1 O6 116.44(16)
O7 Tb1 O6 94.34(16)
O14 Tb1 O6 74.31(16)
O1 Tb1 O5 76.23(15)
O17 Tb1 O5 144.63(15)
O10 Tb1 O5 74.27(15)
O7 Tb1 O5 66.88(14)
O14 Tb1 O5 137.87(14)
O6 Tb1 O5 123.75(15)
O1 Tb1 N3 140.42(17)
O17 Tb1 N3 111.70(17)
O10 Tb1 N3 80.39(17)
O7 Tb1 N3 91.96(15)
O14 Tb1 N3 134.87(17)
O6 Tb1 N3 63.81(18)
O5 Tb1 N3 64.49(15)
O3 Tb2 O19 99.62(18)
O3 Tb2 O16 84.32(15)
O19 Tb2 O16 70.70(17)
O3 Tb2 O12 78.95(15)
O19 Tb2 O12 71.68(17)
O16 Tb2 O12 135.26(17)
O3 Tb2 O5 77.02(14)
O19 Tb2 O5 147.51(16)
O16 Tb2 O5 139.40(15)
O12 Tb2 O5 75.99(15)
O3 Tb2 O8 153.03(16)
O19 Tb2 O8 74.79(18)
O16 Tb2 O8 117.13(18)
O12 Tb2 O8 74.24(17)
O5 Tb2 O8 93.53(16)
O3 Tb2 O7 75.55(15)
O19 Tb2 O7 144.33(15)
O16 Tb2 O7 73.65(15)
O12 Tb2 O7 138.64(15)
O5 Tb2 O7 66.93(14)
O8 Tb2 O7 124.27(16)
O3 Tb2 N4 140.04(18)
O19 Tb2 N4 109.63(19)
O16 Tb2 N4 80.49(18)
O12 Tb2 N4 135.46(18)
O5 Tb2 N4 91.11(15)
O8 Tb2 N4 64.07(18)
O7 Tb2 N4 64.76(16)
O11 Co1 O9 89.18(19)
O11 Co1 O1 174.87(19)
O9 Co1 O1 95.95(19)
O11 Co1 N1 102.22(19)
O9 Co1 N1 83.30(19)
O1 Co1 N1 78.65(17)
O11 Co1 O3 92.65(18)
O9 Co1 O3 174.80(16)
O1 Co1 O3 82.22(18)
N1 Co1 O3 101.05(17)
O11 Co1 O5 93.56(17)
O9 Co1 O5 92.07(17)
O1 Co1 O5 86.07(15)
N1 Co1 O5 163.44(18)
O3 Co1 O5 82.97(14)
O13 Co2 O15 89.1(2)
O13 Co2 O3 175.23(18)
O15 Co2 O3 95.52(18)
O13 Co2 O7 93.16(17)
O15 Co2 O7 92.31(17)
O3 Co2 O7 85.55(15)
O13 Co2 N2 101.9(2)
O15 Co2 N2 85.68(19)
O3 Co2 N2 79.66(18)
O7 Co2 N2 164.79(19)
O13 Co2 O1 93.86(18)
O15 Co2 O1 174.13(17)
O3 Co2 O1 81.43(18)
O7 Co2 O1 82.49(14)
N2 Co2 O1 98.64(17)
C1 N1 C5 117.8(6)
C1 N1 Co1 110.5(4)
C5 N1 Co1 130.9(5)
N1 C1 C2 123.3(6)
N1 C1 C6 117.9(5)
C2 C1 C6 118.8(6)
C3 C2 C1 118.3(7)
C3 C2 H2A 120.9
C1 C2 H2A 120.9
C4 C3 C2 118.3(6)
C4 C3 H3A 120.9
C2 C3 H3A 120.9
C5 C4 C3 120.9(6)
C5 C4 H4A 119.6
C3 C4 H4A 119.6
N1 C5 C4 121.5(7)
N1 C5 C7 118.0(6)
C4 C5 C7 120.5(6)
O1 C6 C1 113.7(5)
O1 C6 H6A 108.8
C1 C6 H6A 108.8
O1 C6 H6B 108.8
C1 C6 H6B 108.8
H6A C6 H6B 107.7
C6 O1 Co1 113.6(3)
C6 O1 Co2 117.3(4)
Co1 O1 Co2 98.1(2)
C6 O1 Tb1 123.8(4)
Co1 O1 Tb1 100.17(15)
Co2 O1 Tb1 99.70(14)
O2 C7 C5 110.9(7)
O2 C7 H7A 109.5
C5 C7 H7A 109.5
O2 C7 H7B 109.5
C5 C7 H7B 109.5
H7A C7 H7B 108.0
C7 O2 H2 103(8)
C8 N2 C12 119.6(6)
C8 N2 Co2 109.9(4)
C12 N2 Co2 130.4(5)
N2 C8 C9 121.5(6)
N2 C8 C13 117.9(5)
C9 C8 C13 120.5(6)
C10 C9 C8 118.4(8)
C10 C9 H9A 120.8
C8 C9 H9A 120.8
C11 C10 C9 119.7(8)
C11 C10 H10A 120.1
C9 C10 H10A 120.1
C10 C11 C12 120.1(7)
C10 C11 H11A 119.9
C12 C11 H11A 119.9
N2 C12 C11 120.5(7)
N2 C12 C14 118.6(6)
C11 C12 C14 120.8(7)
O3 C13 C8 114.5(5)
O3 C13 H13A 108.6
C8 C13 H13A 108.6
O3 C13 H13B 108.6
C8 C13 H13B 108.6
H13A C13 H13B 107.6
C13 O3 Co2 111.5(3)
C13 O3 Co1 115.1(4)
Co2 O3 Co1 98.3(2)
C13 O3 Tb2 127.3(4)
Co2 O3 Tb2 100.41(14)
Co1 O3 Tb2 99.57(14)
O4 C14 C12 111.1(8)
O4 C14 H14A 109.4
C12 C14 H14A 109.4
O4 C14 H14B 109.4
C12 C14 H14B 109.4
H14A C14 H14B 108.0
C14 O4 H4 98(4)
C15 N3 C19 119.9(6)
C15 N3 Tb1 118.2(4)
C19 N3 Tb1 121.9(5)
N3 C15 C16 122.2(7)
N3 C15 C20 116.7(6)
C16 C15 C20 121.1(7)
C15 C16 C17 117.8(7)
C15 C16 H16A 121.1
C17 C16 H16A 121.1
C18 C17 C16 119.9(7)
C18 C17 H17A 120.1
C16 C17 H17A 120.1
C17 C18 C19 119.3(7)
C17 C18 H18A 120.3
C19 C18 H18A 120.3
N3 C19 C18 120.9(7)
N3 C19 C21 116.0(6)
C18 C19 C21 123.1(7)
O5 C20 C15 109.6(5)
O5 C20 H20A 109.7
C15 C20 H20A 109.7
O5 C20 H20B 109.7
C15 C20 H20B 109.7
H20A C20 H20B 108.2
C20 O5 Co1 120.5(4)
C20 O5 Tb2 114.8(3)
Co1 O5 Tb2 96.76(15)
C20 O5 Tb1 115.7(3)
Co1 O5 Tb1 92.61(14)
Tb2 O5 Tb1 113.37(16)
O6 C21 C19 110.6(6)
O6 C21 H21A 109.5
C19 C21 H21A 109.5
O6 C21 H21B 109.5
C19 C21 H21B 109.5
H21A C21 H21B 108.1
C21 O6 Tb1 126.3(4)
C21 O6 H6 109(5)
Tb1 O6 H6 104(5)
C26 N4 C22 118.8(6)
C26 N4 Tb2 123.0(5)
C22 N4 Tb2 118.2(4)
N4 C22 C23 122.0(7)
N4 C22 C27 116.5(6)
C23 C22 C27 121.5(7)
C24 C23 C22 117.9(8)
C24 C23 H23A 121.0
C22 C23 H23A 121.0
C25 C24 C23 120.1(8)
C25 C24 H24A 119.9
C23 C24 H24A 119.9
C24 C25 C26 118.0(8)
C24 C25 H25A 121.0
C26 C25 H25A 121.0
N4 C26 C25 123.1(8)
N4 C26 C28 116.0(6)
C25 C26 C28 120.9(7)
O7 C27 C22 111.1(5)
O7 C27 H27A 109.4
C22 C27 H27A 109.4
O7 C27 H27B 109.4
C22 C27 H27B 109.4
H27A C27 H27B 108.0
C27 O7 Co2 121.5(4)
C27 O7 Tb1 113.6(4)
Co2 O7 Tb1 97.69(15)
C27 O7 Tb2 115.4(4)
Co2 O7 Tb2 93.42(15)
Tb1 O7 Tb2 112.75(16)
O8 C28 C26 110.8(6)
O8 C28 H28A 109.5
C26 C28 H28A 109.5
O8 C28 H28B 109.5
C26 C28 H28B 109.5
H28A C28 H28B 108.1
C28 O8 Tb2 124.8(4)
C28 O8 H8 109(5)
Tb2 O8 H8 105(5)
C29 O9 Co1 125.9(4)
C29 O10 Tb1 136.6(4)
O9 C29 O10 125.8(5)
O9 C29 C30 117.2(6)
O10 C29 C30 117.0(6)
C31 C30 C33 111.1(8)
C31 C30 C32 111.2(8)
C33 C30 C32 108.9(8)
C31 C30 C29 108.5(6)
C33 C30 C29 107.1(7)
C32 C30 C29 110.0(6)
C30 C31 H31A 109.5
C30 C31 H31B 109.5
H31A C31 H31B 109.5
C30 C31 H31C 109.5
H31A C31 H31C 109.5
H31B C31 H31C 109.5
C30 C32 H32A 109.5
C30 C32 H32B 109.5
H32A C32 H32B 109.5
C30 C32 H32C 109.5
H32A C32 H32C 109.5
H32B C32 H32C 109.5
C30 C33 H33A 109.5
C30 C33 H33B 109.5
H33A C33 H33B 109.5
C30 C33 H33C 109.5
H33A C33 H33C 109.5
H33B C33 H33C 109.5
C34 O11 Co1 125.6(4)
C34 O12 Tb2 138.7(4)
O12 C34 O11 123.9(6)
O12 C34 C35 118.9(6)
O11 C34 C35 117.3(6)
C36 C35 C38 111.4(8)
C36 C35 C37 109.4(7)
C38 C35 C37 111.0(8)
C36 C35 C34 110.7(6)
C38 C35 C34 108.2(6)
C37 C35 C34 105.9(6)
C35 C36 H36A 109.5
C35 C36 H36B 109.5
H36A C36 H36B 109.5
C35 C36 H36C 109.5
H36A C36 H36C 109.5
H36B C36 H36C 109.5
C35 C37 H37A 109.5
C35 C37 H37B 109.5
H37A C37 H37B 109.5
C35 C37 H37C 109.5
H37A C37 H37C 109.5
H37B C37 H37C 109.5
C35 C38 H38A 109.5
C35 C38 H38B 109.5
H38A C38 H38B 109.5
C35 C38 H38C 109.5
H38A C38 H38C 109.5
H38B C38 H38C 109.5
C39 O13 Co2 124.3(4)
C39 O14 Tb1 139.7(4)
O14 C39 O13 124.3(6)
O14 C39 C40 120.4(6)
O13 C39 C40 115.3(6)
C43 C40 C41 110.5(7)
C43 C40 C42 109.9(7)
C41 C40 C42 109.0(6)
C43 C40 C39 109.3(6)
C41 C40 C39 110.2(6)
C42 C40 C39 107.8(6)
C40 C41 H41A 109.5
C40 C41 H41B 109.5
H41A C41 H41B 109.5
C40 C41 H41C 109.5
H41A C41 H41C 109.5
H41B C41 H41C 109.5
C40 C42 H42A 109.5
C40 C42 H42B 109.5
H42A C42 H42B 109.5
C40 C42 H42C 109.5
H42A C42 H42C 109.5
H42B C42 H42C 109.5
C40 C43 H43A 109.5
C40 C43 H43B 109.5
H43A C43 H43B 109.5
C40 C43 H43C 109.5
H43A C43 H43C 109.5
H43B C43 H43C 109.5
C44 O15 Co2 124.5(4)
C44 O16 Tb2 139.2(4)
O16 C44 O15 125.2(6)
O16 C44 C45 116.9(6)
O15 C44 C45 117.9(6)
C46 C45 C48 111.6(7)
C46 C45 C44 111.2(6)
C48 C45 C44 107.8(6)
C46 C45 C47 109.7(6)
C48 C45 C47 109.3(7)
C44 C45 C47 107.0(6)
C45 C46 H46A 109.5
C45 C46 H46B 109.5
H46A C46 H46B 109.5
C45 C46 H46C 109.5
H46A C46 H46C 109.5
H46B C46 H46C 109.5
C45 C47 H47A 109.5
C45 C47 H47B 109.5
H47A C47 H47B 109.5
C45 C47 H47C 109.5
H47A C47 H47C 109.5
H47B C47 H47C 109.5
C45 C48 H48A 109.5
C45 C48 H48B 109.5
H48A C48 H48B 109.5
C45 C48 H48C 109.5
H48A C48 H48C 109.5
H48B C48 H48C 109.5
C49 O17 Tb1 134.8(4)
O17 C49 O18 123.1(6)
O17 C49 C50 118.8(6)
O18 C49 C50 118.1(6)
C53 C50 C52 111.2(9)
C53 C50 C51 108.9(9)
C52 C50 C51 109.1(9)
C53 C50 C49 106.5(6)
C52 C50 C49 110.1(6)
C51 C50 C49 111.0(7)
C50 C51 H51A 109.5
C50 C51 H51B 109.5
H51A C51 H51B 109.5
C50 C51 H51C 109.5
H51A C51 H51C 109.5
H51B C51 H51C 109.5
C50 C52 H52A 109.5
C50 C52 H52B 109.5
H52A C52 H52B 109.5
C50 C52 H52C 109.5
H52A C52 H52C 109.5
H52B C52 H52C 109.5
C50 C53 H53A 109.5
C50 C53 H53B 109.5
H53A C53 H53B 109.5
C50 C53 H53C 109.5
H53A C53 H53C 109.5
H53B C53 H53C 109.5
C54 O19 Tb2 137.7(5)
O19 C54 O20 122.0(7)
O19 C54 C55 118.8(7)
O20 C54 C55 119.2(7)
C54 C55 C57 109.2(7)
C54 C55 C58 111.8(7)
C57 C55 C58 109.7(8)
C54 C55 C56 106.3(6)
C57 C55 C56 109.1(7)
C58 C55 C56 110.7(8)
C55 C56 H56A 109.5
C55 C56 H56B 109.5
H56A C56 H56B 109.5
C55 C56 H56C 109.5
H56A C56 H56C 109.5
H56B C56 H56C 109.5
C55 C57 H57A 109.5
C55 C57 H57B 109.5
H57A C57 H57B 109.5
C55 C57 H57C 109.5
H57A C57 H57C 109.5
H57B C57 H57C 109.5
C55 C58 H58A 109.5
C55 C58 H58B 109.5
H58A C58 H58B 109.5
C55 C58 H58C 109.5
H58A C58 H58C 109.5
H58B C58 H58C 109.5
N61 C61 C62 176.5(16)
C61 C62 H62A 109.5
C61 C62 H62B 109.5
H62A C62 H62B 109.5
C61 C62 H62C 109.5
H62A C62 H62C 109.5
H62B C62 H62C 109.5
N62 C63 C64 178.3(15)
C63 C64 H64A 109.5
C63 C64 H64B 109.5
H64A C64 H64B 109.5
C63 C64 H64C 109.5
H64A C64 H64C 109.5
H64B C64 H64C 109.5
N63 C65 C66 180(3)
C65 C66 H66A 109.5
C65 C66 H66B 109.5
H66A C66 H66B 109.5
C65 C66 H66C 109.5
H66A C66 H66C 109.5
H66B C66 H66C 109.5
N64A C67A C68A 168(3)
N64B C67B C68B 164(4)
C67B C68B H68D 109.5
C67B C68B H68E 109.5
H68D C68B H68E 109.5
C67B C68B H68F 109.5
H68D C68B H68F 109.5
H68E C68B H68F 109.5

loop_
_geom_bond_atom_site_label_1
_geom_bond_atom_site_label_2
_geom_bond_distance
Tb1 O1 2.305(4)
Tb1 O17 2.332(4)
Tb1 O10 2.336(4)
Tb1 O7 2.393(4)
Tb1 O14 2.393(4)
Tb1 O6 2.416(4)
Tb1 O5 2.446(4)
Tb1 N3 2.506(5)
Tb2 O3 2.304(4)
Tb2 O19 2.323(4)
Tb2 O16 2.333(4)
Tb2 O12 2.374(4)
Tb2 O5 2.382(4)
Tb2 O8 2.418(5)
Tb2 O7 2.453(4)
Tb2 N4 2.491(5)
Co1 O11 2.032(5)
Co1 O9 2.059(4)
Co1 O1 2.087(5)
Co1 N1 2.192(5)
Co1 O3 2.194(4)
Co1 O5 2.211(4)
Co2 O13 2.017(5)
Co2 O15 2.094(4)
Co2 O3 2.101(4)
Co2 O7 2.193(4)
Co2 N2 2.199(5)
Co2 O1 2.215(4)
N1 C1 1.355(8)
N1 C5 1.360(8)
C1 C2 1.401(9)
C1 C6 1.512(8)
C2 C3 1.393(10)
C2 H2A 0.9500
C3 C4 1.388(11)
C3 H3A 0.9500
C4 C5 1.384(10)
C4 H4A 0.9500
C5 C7 1.500(11)
C6 O1 1.376(7)
C6 H6A 0.9900
C6 H6B 0.9900
C7 O2 1.414(12)
C7 H7A 0.9900
C7 H7B 0.9900
O2 H2 0.90(4)
N2 C8 1.346(9)
N2 C12 1.359(8)
C8 C9 1.396(10)
C8 C13 1.517(9)
C9 C10 1.391(12)
C9 H9A 0.9500
C10 C11 1.362(12)
C10 H10A 0.9500
C11 C12 1.389(11)
C11 H11A 0.9500
C12 C14 1.489(11)
C13 O3 1.369(7)
C13 H13A 0.9900
C13 H13B 0.9900
C14 O4 1.422(12)
C14 H14A 0.9900
C14 H14B 0.9900
O4 H4 0.93(4)
N3 C15 1.321(9)
N3 C19 1.361(9)
C15 C16 1.391(9)
C15 C20 1.516(9)
C16 C17 1.409(11)
C16 H16A 0.9500
C17 C18 1.358(12)
C17 H17A 0.9500
C18 C19 1.392(10)
C18 H18A 0.9500
C19 C21 1.508(11)
C20 O5 1.400(7)
C20 H20A 0.9900
C20 H20B 0.9900
C21 O6 1.397(8)
C21 H21A 0.9900
C21 H21B 0.9900
O6 H6 0.91(4)
N4 C26 1.332(9)
N4 C22 1.337(9)
C22 C23 1.399(10)
C22 C27 1.493(10)
C23 C24 1.397(13)
C23 H23A 0.9500
C24 C25 1.363(13)
C24 H24A 0.9500
C25 C26 1.394(11)
C25 H25A 0.9500
C26 C28 1.510(11)
C27 O7 1.388(7)
C27 H27A 0.9900
C27 H27B 0.9900
C28 O8 1.419(9)
C28 H28A 0.9900
C28 H28B 0.9900
O8 H8 0.94(4)
O9 C29 1.251(8)
O10 C29 1.266(7)
C29 C30 1.542(9)
C30 C31 1.512(11)
C30 C33 1.534(13)
C30 C32 1.540(11)
C31 H31A 0.9800
C31 H31B 0.9800
C31 H31C 0.9800
C32 H32A 0.9800
C32 H32B 0.9800
C32 H32C 0.9800
C33 H33A 0.9800
C33 H33B 0.9800
C33 H33C 0.9800
O11 C34 1.265(8)
O12 C34 1.264(8)
C34 C35 1.546(9)
C35 C36 1.522(11)
C35 C38 1.527(10)
C35 C37 1.542(12)
C36 H36A 0.9800
C36 H36B 0.9800
C36 H36C 0.9800
C37 H37A 0.9800
C37 H37B 0.9800
C37 H37C 0.9800
C38 H38A 0.9800
C38 H38B 0.9800
C38 H38C 0.9800
O13 C39 1.298(8)
O14 C39 1.223(8)
C39 C40 1.543(9)
C40 C43 1.526(10)
C40 C41 1.530(11)
C40 C42 1.536(11)
C41 H41A 0.9800
C41 H41B 0.9800
C41 H41C 0.9800
C42 H42A 0.9800
C42 H42B 0.9800
C42 H42C 0.9800
C43 H43A 0.9800
C43 H43B 0.9800
C43 H43C 0.9800
O15 C44 1.250(8)
O16 C44 1.247(8)
C44 C45 1.543(9)
C45 C46 1.514(11)
C45 C48 1.542(10)
C45 C47 1.546(10)
C46 H46A 0.9800
C46 H46B 0.9800
C46 H46C 0.9800
C47 H47A 0.9800
C47 H47B 0.9800
C47 H47C 0.9800
C48 H48A 0.9800
C48 H48B 0.9800
C48 H48C 0.9800
O17 C49 1.260(8)
O18 C49 1.272(8)
C49 C50 1.526(9)
C50 C53 1.500(11)
C50 C52 1.502(12)
C50 C51 1.513(12)
C51 H51A 0.9800
C51 H51B 0.9800
C51 H51C 0.9800
C52 H52A 0.9800
C52 H52B 0.9800
C52 H52C 0.9800
C53 H53A 0.9800
C53 H53B 0.9800
C53 H53C 0.9800
O19 C54 1.257(9)
O20 C54 1.281(9)
C54 C55 1.509(10)
C55 C57 1.533(12)
C55 C58 1.540(11)
C55 C56 1.541(11)
C56 H56A 0.9800
C56 H56B 0.9800
C56 H56C 0.9800
C57 H57A 0.9800
C57 H57B 0.9800
C57 H57C 0.9800
C58 H58A 0.9800
C58 H58B 0.9800
C58 H58C 0.9800
N61 C61 1.124(13)
C61 C62 1.418(14)
C62 H62A 0.9800
C62 H62B 0.9800
C62 H62C 0.9800
N62 C63 1.171(18)
C63 C64 1.510(19)
C64 H64A 0.9800
C64 H64B 0.9800
C64 H64C 0.9800
N63 C65 1.047(18)
C65 C66 1.38(2)
C66 H66A 0.9800
C66 H66B 0.9800
C66 H66C 0.9800
N64A C67A 1.152(17)
C67A C68A 1.430(18)
C68A H68A 0.9800
C68A H68B 0.9800
C68A H68C 0.9800
N64B C67B 1.154(18)
C67B C68B 1.423(18)
C68B H68D 0.9800
C68B H68E 0.9800
C68B H68F 0.9800

loop_
_geom_hbond_atom_site_label_D
_geom_hbond_atom_site_label_H
_geom_hbond_atom_site_label_A
_geom_hbond_distance_DH
_geom_hbond_distance_HA
_geom_hbond_distance_DA
_geom_hbond_angle_DHA
O2 H2 O11 0.90(4) 1.93(7) 2.752(7) 151(11)
O4 H4 O13 0.93(4) 1.90(5) 2.776(8) 158(7)
O6 H6 O18 0.91(4) 1.65(4) 2.550(7) 168(8)
O8 H8 O20 0.94(4) 1.59(4) 2.514(7) 165(8)
